data_4022520
loop_
_publ_author_name
'Alexander Shivanyuk'
'Jan C. Friese'
'Steve D\"oring'
'Julius Rebek, Jr.'

_publ_section_title
;
 Solvent-Stabilized Molecular Capsules
;
_journal_name_full 'Journal of Organic Chemistry'
_journal_page_first 6489
_journal_page_last 6496
_journal_paper_doi 10.1021/jo034791+
_journal_volume 68
_journal_year 2003
_chemical_formula_sum 'C42 H51 N O9'
_chemical_formula_weight 713.84
_chemical_name_common resorcinarene
_chemical_name_systematic
;
  ?
;
_space_group_IT_number 85
_symmetry_cell_setting tetragonal
_symmetry_space_group_name_Hall '-P 4a'
_symmetry_space_group_name_H-M 'P 4/n :2'
_atom_sites_solution_hydrogens geom
_atom_sites_solution_primary direct
_atom_sites_solution_secondary difmap
_audit_creation_method SHELXL-97
_cell_angle_alpha 90.00
_cell_angle_beta 90.00
_cell_angle_gamma 90.00
_cell_formula_units_Z 2
_cell_length_a 14.5152(9)
_cell_length_b 14.5152(9)
_cell_length_c 9.3463(8)
_cell_measurement_temperature 293(2)
_cell_volume 1969.2(2)
_computing_structure_refinement 'SHELXL-97 (Sheldrick, 1997)'
_diffrn_ambient_temperature 293(2)
_diffrn_measured_fraction_theta_full 0.995
_diffrn_measured_fraction_theta_max 0.995
_diffrn_radiation_monochromator graphite
_diffrn_radiation_source 'fine-focus sealed tube'
_diffrn_radiation_type MoK\a
_diffrn_radiation_wavelength 0.71073
_diffrn_reflns_av_R_equivalents 0.0287
_diffrn_reflns_av_sigmaI/netI 0.0191
_diffrn_reflns_limit_h_max 19
_diffrn_reflns_limit_h_min -17
_diffrn_reflns_limit_k_max 19
_diffrn_reflns_limit_k_min -18
_diffrn_reflns_limit_l_max 12
_diffrn_reflns_limit_l_min -12
_diffrn_reflns_number 17235
_diffrn_reflns_theta_full 28.02
_diffrn_reflns_theta_max 28.02
_diffrn_reflns_theta_min 1.98
_exptl_absorpt_coefficient_mu 0.084
_exptl_crystal_density_diffrn 1.204
_exptl_crystal_density_method 'not measured'
_exptl_crystal_F_000 764
_refine_diff_density_max 0.741
_refine_diff_density_min -0.401
_refine_diff_density_rms 0.072
_refine_ls_extinction_method none
_refine_ls_goodness_of_fit_ref 1.052
_refine_ls_hydrogen_treatment mixed
_refine_ls_matrix_type full
_refine_ls_number_parameters 142
_refine_ls_number_reflns 2386
_refine_ls_number_restraints 4
_refine_ls_restrained_S_all 1.052
_refine_ls_R_factor_all 0.0677
_refine_ls_R_factor_gt 0.0590
_refine_ls_shift/su_max 0.020
_refine_ls_shift/su_mean 0.000
_refine_ls_structure_factor_coef Fsqd
_refine_ls_weighting_details 'calc w=1/[\s^2^(Fo^2^)+(0.1206P)^2^+0.4608P] where P=(Fo^2^+2Fc^2^)/3'
_refine_ls_weighting_scheme calc
_refine_ls_wR_factor_gt 0.1737
_refine_ls_wR_factor_ref 0.1842
_reflns_number_gt 1970
_reflns_number_total 2386
_reflns_threshold_expression >2sigma(I)
_cod_data_source_file jo034791+si20030620_115108_5.cif
_cod_data_source_block as950
_cod_original_sg_symbol_H-M 'P 4/n'
_cod_database_code 4022520

loop_
_symmetry_equiv_pos_as_xyz
'x, y, z'
'-x+1/2, -y+1/2, z'
'-y+1/2, x, z'
'y, -x+1/2, z'
'-x, -y, -z'
'x-1/2, y-1/2, -z'
'y-1/2, -x, -z'
'-y, x-1/2, -z'

loop_
_atom_site_label
_atom_site_type_symbol
_atom_site_fract_x
_atom_site_fract_y
_atom_site_fract_z
_atom_site_U_iso_or_equiv
_atom_site_adp_type
_atom_site_occupancy
_atom_site_symmetry_multiplicity
_atom_site_calc_flag
_atom_site_refinement_flags
C1 C 0.47484(9) 0.14519(9) 0.88871(15) 0.0272(3) Uani 1 1 d .
H1X H 0.5348(13) 0.1182(12) 0.8665(19) 0.035(4) Uiso 1 1 d .
C1A C 0.46848(11) 0.14814(10) 1.05305(16) 0.0347(4) Uani 1 1 d .
H1A1 H 0.4106 0.1767 1.0801 0.042 Uiso 1 1 calc R
H1A2 H 0.4681 0.0856 1.0894 0.042 Uiso 1 1 calc R
C1B C 0.54750(15) 0.20092(15) 1.1231(2) 0.0530(5) Uani 1 1 d .
H1B1 H 0.6026 0.1632 1.1209 0.064 Uiso 1 1 calc R
H1B2 H 0.5597 0.2564 1.0684 0.064 Uiso 1 1 calc R
C1C C 0.5269(2) 0.2269(2) 1.2751(3) 0.0829(8) Uani 1 1 d .
H1C1 H 0.4792 0.2727 1.2768 0.124 Uiso 1 1 calc R
H1C2 H 0.5815 0.2513 1.3190 0.124 Uiso 1 1 calc R
H1C3 H 0.5069 0.1734 1.3268 0.124 Uiso 1 1 calc R
C2 C 0.40003(9) 0.08517(9) 0.82154(14) 0.0263(3) Uani 1 1 d .
C3 C 0.31095(9) 0.08249(9) 0.87653(14) 0.0270(3) Uani 1 1 d .
H3 H 0.2971 0.1203 0.9539 0.032 Uiso 1 1 calc .
C4 C 0.24142(9) 0.02650(9) 0.82244(14) 0.0261(3) Uani 1 1 d .
C5 C 0.26349(10) -0.02882(10) 0.70520(15) 0.0301(3) Uani 1 1 d .
C6 C 0.34999(11) -0.02521(11) 0.64354(16) 0.0344(4) Uani 1 1 d .
H6 H 0.3630 -0.0609 0.5634 0.041 Uiso 1 1 calc .
C7 C 0.41722(10) 0.03143(10) 0.70083(15) 0.0313(3) Uani 1 1 d .
C100 C 0.2500 0.2500 1.3709(13) 0.125(3) Uani 1 4 d S
C200 C 0.2500 0.2500 1.5293(13) 0.204(6) Uani 1 4 d S
HN2A H 0.1898 0.2661 1.5635 0.306 Uiso 0.25 1 calc PR
HN2B H 0.2941 0.2941 1.5635 0.306 Uiso 0.25 1 calc PR
HN2C H 0.2662 0.1898 1.5635 0.306 Uiso 0.25 1 calc PR
O1 O 0.19910(8) -0.08874(8) 0.64943(14) 0.0429(4) Uani 1 1 d D
H1 H 0.220(2) -0.1329(19) 0.608(4) 0.039(10) Uiso 0.50 1 d PD
H1W H 0.1449(17) -0.073(3) 0.653(5) 0.068(15) Uiso 0.50 1 d PD
O2 O 0.50294(8) 0.03245(9) 0.63715(14) 0.0464(4) Uani 1 1 d D
H2 H 0.533(2) 0.0806(18) 0.643(4) 0.037(9) Uiso 0.50 1 d PD
H2W H 0.504(4) 0.003(3) 0.565(3) 0.061(14) Uiso 0.50 1 d PD
O3 O 0.2500 -0.2500 0.5000 0.0397(5) Uani 1 4 d S
N1 N 0.2500 0.2500 1.2440(12) 0.135(2) Uani 1 4 d S

loop_
_atom_site_aniso_label
_atom_site_aniso_U_11
_atom_site_aniso_U_22
_atom_site_aniso_U_33
_atom_site_aniso_U_23
_atom_site_aniso_U_13
_atom_site_aniso_U_12
C1 0.0270(7) 0.0263(6) 0.0283(7) 0.0014(5) 0.0004(5) 0.0002(5)
C1A 0.0417(8) 0.0339(7) 0.0283(7) 0.0044(5) -0.0054(6) -0.0007(6)
C1B 0.0544(11) 0.0611(12) 0.0434(9) 0.0053(8) -0.0190(8) -0.0099(9)
C1C 0.102(2) 0.0846(18) 0.0622(14) -0.0207(13) -0.0335(14) 0.0045(15)
C2 0.0289(7) 0.0245(6) 0.0256(6) 0.0013(5) 0.0011(5) 0.0002(5)
C3 0.0297(7) 0.0266(6) 0.0248(6) -0.0014(5) 0.0025(5) 0.0010(5)
C4 0.0270(6) 0.0253(6) 0.0259(6) 0.0008(5) 0.0016(5) 0.0014(5)
C5 0.0298(7) 0.0290(7) 0.0313(7) -0.0048(5) -0.0006(5) -0.0009(5)
C6 0.0359(8) 0.0364(8) 0.0311(7) -0.0099(6) 0.0062(6) -0.0007(6)
C7 0.0306(7) 0.0324(7) 0.0309(7) -0.0021(5) 0.0067(5) -0.0005(5)
C100 0.115(4) 0.115(4) 0.147(8) 0.000 0.000 0.000
C200 0.241(10) 0.241(10) 0.128(9) 0.000 0.000 0.000
O1 0.0345(6) 0.0404(7) 0.0539(8) -0.0205(5) -0.0013(5) -0.0033(5)
O2 0.0369(6) 0.0523(8) 0.0501(7) -0.0166(6) 0.0185(5) -0.0091(5)
O3 0.0361(7) 0.0361(7) 0.0469(12) 0.000 0.000 0.000
N1 0.129(4) 0.129(4) 0.145(6) 0.000 0.000 0.000

loop_
_atom_type_symbol
_atom_type_description
_atom_type_scat_dispersion_real
_atom_type_scat_dispersion_imag
_atom_type_scat_source
C C 0.0033 0.0016 'International Tables Vol C Tables 4.2.6.8 and 6.1.1.4'
H H 0.0000 0.0000 'International Tables Vol C Tables 4.2.6.8 and 6.1.1.4'
O O 0.0106 0.0060 'International Tables Vol C Tables 4.2.6.8 and 6.1.1.4'
N N 0.0061 0.0033 'International Tables Vol C Tables 4.2.6.8 and 6.1.1.4'

loop_
_geom_angle_atom_site_label_1
_geom_angle_atom_site_label_2
_geom_angle_atom_site_label_3
_geom_angle
_geom_angle_site_symmetry_1
_geom_angle_site_symmetry_3
C2 C1 C4 110.23(11) . 3
C2 C1 C1A 112.54(11) . .
C4 C1 C1A 112.22(11) 3 .
C1B C1A C1 113.38(13) . .
C1C C1B C1A 112.52(19) . .
C3 C2 C7 116.70(12) . .
C3 C2 C1 121.65(12) . .
C7 C2 C1 121.64(12) . .
C4 C3 C2 123.79(12) . .
C3 C4 C5 117.06(12) . .
C3 C4 C1 121.56(12) . 4
C5 C4 C1 121.37(12) . 4
O1 C5 C6 118.81(13) . .
O1 C5 C4 120.27(13) . .
C6 C5 C4 120.92(13) . .
C5 C6 C7 120.11(13) . .
O2 C7 C6 118.39(13) . .
O2 C7 C2 120.30(13) . .
C6 C7 C2 121.29(13) . .
N1 C100 C200 180.000(9) . .

loop_
_geom_bond_atom_site_label_1
_geom_bond_atom_site_label_2
_geom_bond_distance
_geom_bond_site_symmetry_2
C1 C2 1.5272(18) .
C1 C4 1.5281(18) 3
C1 C1A 1.539(2) .
C1A C1B 1.527(2) .
C1B C1C 1.500(3) .
C2 C3 1.3920(18) .
C2 C7 1.3941(19) .
C3 C4 1.3908(19) .
C4 C5 1.3958(19) .
C4 C1 1.5281(18) 4
C5 O1 1.3790(18) .
C5 C6 1.382(2) .
C6 C7 1.384(2) .
C7 O2 1.3794(17) .
C100 N1 1.186(13) .
C100 C200 1.480(15) .
